data_4334907
loop_
_publ_author_name
'Cyril Bachmann'
'Miguel Guttentag'
'Bernhard Spingler'
'Roger Alberto'

_publ_section_title
;
 3d Element Complexes of Pentadentate Bipyridine-Pyridine-Based Ligand
 Scaffolds: Structures and Photocatalytic Activities
;
_journal_name_full 'Inorganic Chemistry'
_journal_page_first 6055
_journal_page_last 6061
_journal_paper_doi 10.1021/ic4004017
_journal_volume 52
_journal_year 2013
_chemical_formula_sum 'C31 H31 Br2 Fe N5 O3'
_chemical_formula_weight 737.28
_chemical_name_systematic
; 
 ? 
;
_space_group_IT_number 7
_symmetry_cell_setting monoclinic
_symmetry_space_group_name_Hall 'P -2yc'
_symmetry_space_group_name_H-M 'P 1 c 1'
_atom_sites_solution_hydrogens geom
_atom_sites_solution_primary direct
_atom_sites_solution_secondary difmap
_audit_creation_method SHELXL-97
_cell_angle_alpha 90.00
_cell_angle_beta 97.3323(13)
_cell_angle_gamma 90.00
_cell_formula_units_Z 2
_cell_length_a 8.57842(11)
_cell_length_b 10.06370(12)
_cell_length_c 17.5345(3)
_cell_measurement_reflns_used 10605
_cell_measurement_temperature 183(2)
_cell_measurement_theta_max 34.9056
_cell_measurement_theta_min 2.3335
_cell_volume 1501.39(4)
_computing_cell_refinement 'CrysAlis^Pro^ (Oxford, 2007)'
_computing_data_collection 'CrysAlis^Pro^ (Oxford, 2007)'
_computing_data_reduction 'CrysAlis^Pro^ (Oxford, 2007)'
_computing_molecular_graphics 'ORTEP-3 (Farrugia, 1997)'
_computing_publication_material 'SHELXL-97 (Sheldrick, 2008)'
_computing_structure_refinement 'SHELXL-97 (Sheldrick, 2008)'
_computing_structure_solution 'SIR-97 (Altomare, 1999)'
_diffrn_ambient_temperature 183(2)
_diffrn_detector_area_resol_mean 10.4498
_diffrn_measured_fraction_theta_full 0.9997
_diffrn_measured_fraction_theta_max 0.936
_diffrn_measurement_device_type 'Oxford Xcalibur Ruby CCD'
_diffrn_measurement_method '\o oscillation scan'
_diffrn_radiation_monochromator graphite
_diffrn_radiation_source 'fine-focus sealed tube'
_diffrn_radiation_type MoK\a
_diffrn_radiation_wavelength 0.71073
_diffrn_reflns_av_R_equivalents 0.0308
_diffrn_reflns_av_sigmaI/netI 0.0400
_diffrn_reflns_limit_h_max 13
_diffrn_reflns_limit_h_min -11
_diffrn_reflns_limit_k_max 16
_diffrn_reflns_limit_k_min -16
_diffrn_reflns_limit_l_max 27
_diffrn_reflns_limit_l_min -27
_diffrn_reflns_number 22210
_diffrn_reflns_theta_full 33.07
_diffrn_reflns_theta_max 34.99
_diffrn_reflns_theta_min 2.34
_exptl_absorpt_coefficient_mu 3.205
_exptl_absorpt_correction_T_max 0.6807
_exptl_absorpt_correction_T_min 0.3918
_exptl_absorpt_correction_type multi-scan
_exptl_absorpt_process_details
;
CrysAlisPro, Agilent Technologies,
Version 1.171.35.15 (release 03-08-2011 CrysAlis171 .NET)
(compiled Aug  3 2011,13:03:54)
empirical absorption correction using spherical harmonics,
 implemented in SCALE3 ABSPACK scaling algorithm.
;
_exptl_crystal_colour yellow
_exptl_crystal_density_diffrn 1.631
_exptl_crystal_description prism
_exptl_crystal_F_000 744
_exptl_crystal_size_max 0.26
_exptl_crystal_size_mid 0.20
_exptl_crystal_size_min 0.13
_refine_diff_density_max 1.203
_refine_diff_density_min -0.528
_refine_diff_density_rms 0.105
_refine_ls_abs_structure_details 'Flack H D (1983), Acta Cryst. A39, 876-881'
_refine_ls_abs_structure_Flack -0.010(5)
_refine_ls_extinction_method none
_refine_ls_goodness_of_fit_ref 1.051
_refine_ls_hydrogen_treatment constr
_refine_ls_matrix_type full
_refine_ls_number_parameters 383
_refine_ls_number_reflns 9613
_refine_ls_number_restraints 2
_refine_ls_restrained_S_all 1.051
_refine_ls_R_factor_all 0.0458
_refine_ls_R_factor_gt 0.0376
_refine_ls_shift/su_max 0.001
_refine_ls_shift/su_mean 0.000
_refine_ls_structure_factor_coef Fsqd
_refine_ls_weighting_details 'calc w=1/[\s^2^(Fo^2^)+(0.0514P)^2^+0.0000P] where P=(Fo^2^+2Fc^2^)/3'
_refine_ls_weighting_scheme calc
_refine_ls_wR_factor_gt 0.0858
_refine_ls_wR_factor_ref 0.0910
_reflns_number_gt 8612
_reflns_number_total 9613
_reflns_threshold_expression >2sigma(I)
_cod_data_source_file ic4004017_1b.cif
_cod_data_source_block cb211011
_cod_database_code 4334907

loop_
_symmetry_equiv_pos_as_xyz
'x, y, z'
'x, -y, z+1/2'

loop_
_atom_site_label
_atom_site_type_symbol
_atom_site_fract_x
_atom_site_fract_y
_atom_site_fract_z
_atom_site_U_iso_or_equiv
_atom_site_adp_type
_atom_site_occupancy
_atom_site_symmetry_multiplicity
_atom_site_calc_flag
_atom_site_refinement_flags
C1 C 0.8562(3) 0.1022(2) 0.91786(15) 0.0170(4) Uani 1 1 d .
C2 C 0.9710(3) 0.0304(3) 0.96338(17) 0.0220(5) Uani 1 1 d .
H2A H 0.9426 -0.0342 0.9987 0.026 Uiso 1 1 calc R
C3 C 1.1274(4) 0.0544(3) 0.9565(2) 0.0285(6) Uani 1 1 d .
H3A H 1.2080 0.0061 0.9869 0.034 Uiso 1 1 calc R
C4 C 1.1650(3) 0.1500(3) 0.90470(18) 0.0251(6) Uani 1 1 d .
H4A H 1.2713 0.1657 0.8973 0.030 Uiso 1 1 calc R
C5 C 1.0440(3) 0.2219(2) 0.86395(15) 0.0180(4) Uani 1 1 d .
C6 C 1.0835(3) 0.3336(3) 0.81003(16) 0.0196(5) Uani 1 1 d .
C7 C 1.0051(3) 0.3093(2) 0.72748(15) 0.0186(5) Uani 1 1 d .
C8 C 1.0955(4) 0.2890(3) 0.66836(19) 0.0249(5) Uani 1 1 d .
H8A H 1.2068 0.2858 0.6787 0.030 Uiso 1 1 calc R
C9 C 1.0208(4) 0.2733(3) 0.59390(19) 0.0281(6) Uani 1 1 d .
H9A H 1.0802 0.2585 0.5525 0.034 Uiso 1 1 calc R
C10 C 0.8589(4) 0.2795(3) 0.58087(17) 0.0265(6) Uani 1 1 d .
H10A H 0.8051 0.2708 0.5303 0.032 Uiso 1 1 calc R
C11 C 0.7767(4) 0.2986(3) 0.64269(17) 0.0222(5) Uani 1 1 d .
H11A H 0.6652 0.3027 0.6336 0.027 Uiso 1 1 calc R
C12 C 0.4901(3) 0.1175(3) 0.72277(16) 0.0220(5) Uani 1 1 d .
H12A H 0.4815 0.1860 0.6851 0.026 Uiso 1 1 calc R
C13 C 0.4108(4) 0.0000(3) 0.70526(19) 0.0303(7) Uani 1 1 d .
H13A H 0.3480 -0.0118 0.6570 0.036 Uiso 1 1 calc R
C14 C 0.4250(5) -0.1004(3) 0.7596(2) 0.0332(7) Uani 1 1 d .
H14A H 0.3738 -0.1833 0.7491 0.040 Uiso 1 1 calc R
C15 C 0.5160(4) -0.0776(3) 0.83029(18) 0.0269(6) Uani 1 1 d .
H15A H 0.5274 -0.1449 0.8686 0.032 Uiso 1 1 calc R
C16 C 0.5895(3) 0.0438(2) 0.84400(15) 0.0183(4) Uani 1 1 d .
C17 C 0.6816(3) 0.0745(2) 0.92335(15) 0.0170(4) Uani 1 1 d .
C18 C 0.6108(3) 0.1962(2) 0.95945(15) 0.0170(4) Uani 1 1 d .
C19 C 0.5558(4) 0.1835(3) 1.03034(18) 0.0280(6) Uani 1 1 d .
H19A H 0.5598 0.1004 1.0562 0.034 Uiso 1 1 calc R
C20 C 0.4950(5) 0.2949(3) 1.0625(2) 0.0366(8) Uani 1 1 d .
H20A H 0.4583 0.2893 1.1112 0.044 Uiso 1 1 calc R
C21 C 0.4881(5) 0.4145(3) 1.0230(2) 0.0326(7) Uani 1 1 d .
H21A H 0.4456 0.4919 1.0435 0.039 Uiso 1 1 calc R
C22 C 0.5451(4) 0.4171(3) 0.95299(17) 0.0237(5) Uani 1 1 d .
H22A H 0.5401 0.4987 0.9255 0.028 Uiso 1 1 calc R
C23 C 0.8265(4) 0.6060(3) 0.86322(18) 0.0255(6) Uani 1 1 d .
H23A H 0.7177 0.6181 0.8665 0.031 Uiso 1 1 calc R
C24 C 0.9276(4) 0.7125(3) 0.8797(2) 0.0300(7) Uani 1 1 d .
H24A H 0.8885 0.7969 0.8925 0.036 Uiso 1 1 calc R
C25 C 1.0855(5) 0.6934(3) 0.8773(2) 0.0321(7) Uani 1 1 d .
H25A H 1.1576 0.7642 0.8896 0.039 Uiso 1 1 calc R
C26 C 1.1385(4) 0.5707(3) 0.85688(19) 0.0282(6) Uani 1 1 d .
H26A H 1.2474 0.5560 0.8553 0.034 Uiso 1 1 calc R
C27 C 1.0309(3) 0.4687(3) 0.83864(15) 0.0191(5) Uani 1 1 d .
C28 C 0.9371(9) 0.9519(5) 0.7149(4) 0.078(2) Uani 1 1 d .
H28A H 0.9766 0.9394 0.7694 0.094 Uiso 1 1 calc R
H28B H 0.8355 0.9978 0.7103 0.094 Uiso 1 1 calc R
H28C H 1.0122 1.0054 0.6903 0.094 Uiso 1 1 calc R
C29 C 0.9173(8) 0.8209(5) 0.6766(4) 0.0643(14) Uani 1 1 d .
H29A H 0.8602 0.7601 0.7077 0.077 Uiso 1 1 calc R
H29B H 0.8547 0.8310 0.6254 0.077 Uiso 1 1 calc R
C30 C 1.0671(9) 0.6362(5) 0.6372(4) 0.0796(19) Uani 1 1 d .
H30A H 0.9889 0.5825 0.6606 0.096 Uiso 1 1 calc R
H30B H 1.1716 0.5965 0.6535 0.096 Uiso 1 1 calc R
C31 C 1.0338(10) 0.6245(6) 0.5550(4) 0.084(2) Uani 1 1 d .
H31C H 1.0940 0.6914 0.5305 0.101 Uiso 1 1 calc R
H31B H 0.9213 0.6384 0.5392 0.101 Uiso 1 1 calc R
H31A H 1.0635 0.5355 0.5392 0.101 Uiso 1 1 calc R
N1 N 0.8916(3) 0.1986(2) 0.87012(13) 0.0166(4) Uani 1 1 d .
N2 N 0.8475(3) 0.3117(2) 0.71528(13) 0.0183(4) Uani 1 1 d .
N3 N 0.5790(3) 0.1402(2) 0.79037(13) 0.0181(4) Uani 1 1 d .
N4 N 0.6073(3) 0.3116(2) 0.92128(13) 0.0185(4) Uani 1 1 d .
N5 N 0.8765(3) 0.4864(2) 0.84274(15) 0.0210(4) Uani 1 1 d .
O1 O 1.2477(2) 0.3294(2) 0.81363(14) 0.0275(4) Uani 1 1 d .
O2 O 0.6841(3) -0.0367(2) 0.97161(12) 0.0232(4) Uani 1 1 d .
O3 O 1.0664(6) 0.7669(4) 0.6681(3) 0.0726(11) Uani 1 1 d .
Fe1 Fe 0.70735(4) 0.32683(3) 0.81133(2) 0.01528(7) Uani 1 1 d .
Br1 Br 0.50723(3) 0.48753(3) 0.740721(18) 0.02392(6) Uani 1 1 d .
Br2 Br 0.41019(3) 0.21375(3) 0.518290(18) 0.02646(7) Uani 1 1 d .

loop_
_atom_site_aniso_label
_atom_site_aniso_U_11
_atom_site_aniso_U_22
_atom_site_aniso_U_33
_atom_site_aniso_U_23
_atom_site_aniso_U_13
_atom_site_aniso_U_12
C1 0.0150(10) 0.0141(9) 0.0214(11) -0.0006(8) -0.0001(9) 0.0013(8)
C2 0.0176(12) 0.0176(10) 0.0293(13) 0.0058(9) -0.0027(10) 0.0021(9)
C3 0.0183(13) 0.0258(12) 0.0388(16) 0.0079(11) -0.0068(12) 0.0030(11)
C4 0.0118(11) 0.0277(12) 0.0340(15) 0.0029(11) -0.0037(10) 0.0030(10)
C5 0.0126(10) 0.0191(10) 0.0214(11) 0.0011(8) -0.0007(9) 0.0019(9)
C6 0.0104(10) 0.0225(10) 0.0257(12) 0.0005(9) 0.0018(9) -0.0025(9)
C7 0.0156(11) 0.0180(9) 0.0222(12) 0.0008(8) 0.0023(9) -0.0016(9)
C8 0.0192(13) 0.0247(12) 0.0324(15) -0.0013(10) 0.0098(11) 0.0015(10)
C9 0.0282(15) 0.0276(13) 0.0310(15) -0.0051(11) 0.0132(12) -0.0026(12)
C10 0.0258(15) 0.0338(14) 0.0202(12) -0.0051(10) 0.0039(11) -0.0061(12)
C11 0.0166(11) 0.0276(12) 0.0224(12) -0.0018(9) 0.0021(10) -0.0034(10)
C12 0.0185(12) 0.0277(12) 0.0191(12) -0.0023(9) -0.0008(10) -0.0029(10)
C13 0.0315(17) 0.0334(15) 0.0247(14) -0.0053(11) -0.0015(13) -0.0104(13)
C14 0.0404(19) 0.0278(13) 0.0309(15) -0.0064(11) 0.0027(14) -0.0142(14)
C15 0.0319(16) 0.0223(12) 0.0266(14) -0.0002(10) 0.0046(12) -0.0091(11)
C16 0.0137(11) 0.0195(10) 0.0217(11) -0.0003(8) 0.0021(9) -0.0015(9)
C17 0.0146(10) 0.0156(9) 0.0205(11) 0.0023(8) 0.0008(8) 0.0007(8)
C18 0.0149(11) 0.0193(10) 0.0165(10) 0.0011(8) 0.0010(8) -0.0006(9)
C19 0.0370(17) 0.0281(13) 0.0203(13) 0.0032(10) 0.0091(12) 0.0014(12)
C20 0.051(2) 0.0377(16) 0.0232(15) -0.0025(12) 0.0146(15) 0.0034(15)
C21 0.0402(19) 0.0288(14) 0.0311(16) -0.0057(12) 0.0135(14) 0.0059(14)
C22 0.0238(13) 0.0231(11) 0.0247(13) -0.0004(9) 0.0050(11) 0.0034(11)
C23 0.0245(14) 0.0210(11) 0.0314(14) -0.0024(10) 0.0053(11) -0.0027(11)
C24 0.0368(18) 0.0201(11) 0.0324(15) -0.0055(10) 0.0015(13) -0.0056(12)
C25 0.0329(17) 0.0275(13) 0.0333(16) -0.0038(12) -0.0062(13) -0.0134(13)
C26 0.0178(13) 0.0308(14) 0.0338(16) 0.0005(11) -0.0056(11) -0.0088(11)
C27 0.0147(11) 0.0220(10) 0.0196(11) 0.0019(9) -0.0014(9) -0.0051(9)
C28 0.118(6) 0.046(3) 0.077(4) 0.000(2) 0.031(4) 0.008(3)
C29 0.071(4) 0.061(3) 0.058(3) 0.002(2) -0.007(3) -0.001(3)
C30 0.102(6) 0.045(2) 0.090(5) 0.009(3) 0.006(4) -0.005(3)
C31 0.131(7) 0.050(3) 0.069(4) 0.012(2) 0.000(4) -0.018(3)
N1 0.0100(9) 0.0181(8) 0.0212(10) 0.0002(7) 0.0000(7) -0.0001(7)
N2 0.0140(9) 0.0212(9) 0.0198(10) -0.0008(7) 0.0024(8) -0.0017(8)
N3 0.0147(9) 0.0187(9) 0.0201(10) 0.0001(7) -0.0004(8) -0.0005(8)
N4 0.0159(10) 0.0196(9) 0.0200(10) 0.0022(7) 0.0015(8) 0.0009(8)
N5 0.0193(11) 0.0197(9) 0.0238(11) -0.0002(8) 0.0022(9) -0.0036(8)
O1 0.0101(8) 0.0362(11) 0.0359(12) 0.0045(9) 0.0016(8) -0.0018(8)
O2 0.0198(10) 0.0214(8) 0.0277(10) 0.0101(7) 0.0002(8) -0.0008(8)
O3 0.078(3) 0.0470(17) 0.092(3) -0.0100(18) 0.008(2) -0.0039(18)
Fe1 0.01073(14) 0.01624(14) 0.01862(16) 0.00180(12) 0.00093(12) -0.00002(13)
Br1 0.01641(11) 0.02678(12) 0.02848(13) 0.00951(10) 0.00245(9) 0.00291(11)
Br2 0.01885(13) 0.02979(13) 0.02943(14) -0.00752(11) -0.00193(10) 0.00244(11)

loop_
_atom_type_symbol
_atom_type_description
_atom_type_scat_dispersion_real
_atom_type_scat_dispersion_imag
_atom_type_scat_source
C C 0.0033 0.0016 'International Tables Vol C Tables 4.2.6.8 and 6.1.1.4'
H H 0.0000 0.0000 'International Tables Vol C Tables 4.2.6.8 and 6.1.1.4'
N N 0.0061 0.0033 'International Tables Vol C Tables 4.2.6.8 and 6.1.1.4'
O O 0.0106 0.0060 'International Tables Vol C Tables 4.2.6.8 and 6.1.1.4'
Fe Fe 0.3463 0.8444 'International Tables Vol C Tables 4.2.6.8 and 6.1.1.4'
Br Br -0.2901 2.4595 'International Tables Vol C Tables 4.2.6.8 and 6.1.1.4'

loop_
_geom_angle_atom_site_label_1
_geom_angle_atom_site_label_2
_geom_angle_atom_site_label_3
_geom_angle
N1 C1 C2 122.3(3)
N1 C1 C17 118.0(2)
C2 C1 C17 119.6(2)
C3 C2 C1 119.0(3)
C2 C3 C4 119.1(3)
C5 C4 C3 118.5(3)
N1 C5 C4 122.6(3)
N1 C5 C6 118.1(2)
C4 C5 C6 119.3(3)
O1 C6 C5 104.5(2)
O1 C6 C7 110.7(2)
C5 C6 C7 111.1(2)
O1 C6 C27 110.3(2)
C5 C6 C27 110.5(2)
C7 C6 C27 109.7(2)
N2 C7 C8 122.1(3)
N2 C7 C6 117.3(2)
C8 C7 C6 120.6(3)
C7 C8 C9 119.0(3)
C10 C9 C8 119.0(3)
C9 C10 C11 118.7(3)
N2 C11 C10 122.9(3)
N3 C12 C13 123.3(3)
C12 C13 C14 118.4(3)
C13 C14 C15 118.8(3)
C16 C15 C14 119.4(3)
N3 C16 C15 121.8(3)
N3 C16 C17 117.9(2)
C15 C16 C17 120.3(2)
O2 C17 C1 104.0(2)
O2 C17 C18 111.3(2)
C1 C17 C18 108.6(2)
O2 C17 C16 110.6(2)
C1 C17 C16 111.8(2)
C18 C17 C16 110.3(2)
N4 C18 C19 122.5(3)
N4 C18 C17 118.0(2)
C19 C18 C17 119.4(2)
C20 C19 C18 118.5(3)
C21 C20 C19 119.6(3)
C22 C21 C20 117.6(3)
N4 C22 C21 124.0(3)
N5 C23 C24 122.5(3)
C25 C24 C23 118.6(3)
C24 C25 C26 119.5(3)
C25 C26 C27 119.4(3)
N5 C27 C26 121.2(3)
N5 C27 C6 117.8(2)
C26 C27 C6 121.0(3)
O3 C29 C28 109.7(5)
O3 C30 C31 116.6(5)
C1 N1 C5 118.4(2)
C1 N1 Fe1 120.79(18)
C5 N1 Fe1 120.56(17)
C7 N2 C11 118.2(2)
C7 N2 Fe1 121.21(18)
C11 N2 Fe1 120.5(2)
C12 N3 C16 118.3(2)
C12 N3 Fe1 120.73(18)
C16 N3 Fe1 120.98(17)
C18 N4 C22 117.7(2)
C18 N4 Fe1 120.58(18)
C22 N4 Fe1 121.71(18)
C23 N5 C27 118.9(2)
C23 N5 Fe1 120.1(2)
C27 N5 Fe1 120.97(18)
C29 O3 C30 116.3(5)
N3 Fe1 N5 167.85(9)
N3 Fe1 N1 83.72(8)
N5 Fe1 N1 84.17(9)
N3 Fe1 N2 97.18(9)
N5 Fe1 N2 80.41(9)
N1 Fe1 N2 83.54(9)
N3 Fe1 N4 81.02(9)
N5 Fe1 N4 98.63(9)
N1 Fe1 N4 83.47(9)
N2 Fe1 N4 167.00(8)
N3 Fe1 Br1 99.75(6)
N5 Fe1 Br1 92.32(7)
N1 Fe1 Br1 176.06(6)
N2 Fe1 Br1 94.12(6)
N4 Fe1 Br1 98.87(6)

loop_
_geom_bond_atom_site_label_1
_geom_bond_atom_site_label_2
_geom_bond_distance
C1 N1 1.341(3)
C1 C2 1.389(4)
C1 C17 1.539(4)
C2 C3 1.384(4)
C3 C4 1.390(4)
C4 C5 1.387(4)
C5 N1 1.346(3)
C5 C6 1.534(4)
C6 O1 1.403(3)
C6 C7 1.536(4)
C6 C27 1.536(4)
C7 N2 1.342(4)
C7 C8 1.387(4)
C8 C9 1.388(5)
C9 C10 1.380(5)
C10 C11 1.380(4)
C11 N2 1.345(4)
C12 N3 1.345(3)
C12 C13 1.380(4)
C13 C14 1.384(5)
C14 C15 1.396(4)
C15 C16 1.382(4)
C16 N3 1.346(3)
C16 C17 1.541(4)
C17 O2 1.401(3)
C17 C18 1.539(4)
C18 N4 1.339(3)
C18 C19 1.391(4)
C19 C20 1.386(5)
C20 C21 1.385(5)
C21 C22 1.379(4)
C22 N4 1.340(4)
C23 N5 1.342(4)
C23 C24 1.386(4)
C24 C25 1.375(5)
C25 C26 1.379(5)
C26 C27 1.390(4)
C27 N5 1.348(4)
C28 C29 1.480(7)
C29 O3 1.415(8)
C30 O3 1.422(7)
C30 C31 1.439(9)
N1 Fe1 2.193(2)
N2 Fe1 2.196(2)
N3 Fe1 2.184(2)
N4 Fe1 2.214(2)
N5 Fe1 2.187(2)
Fe1 Br1 2.5599(4)

loop_
_geom_torsion_atom_site_label_1
_geom_torsion_atom_site_label_2
_geom_torsion_atom_site_label_3
_geom_torsion_atom_site_label_4
_geom_torsion
N1 C1 C2 C3 -3.3(4)
C17 C1 C2 C3 178.6(3)
C1 C2 C3 C4 0.3(5)
C2 C3 C4 C5 2.7(5)
C3 C4 C5 N1 -3.1(5)
C3 C4 C5 C6 176.4(3)
N1 C5 C6 O1 -177.6(2)
C4 C5 C6 O1 2.9(3)
N1 C5 C6 C7 -58.2(3)
C4 C5 C6 C7 122.3(3)
N1 C5 C6 C27 63.8(3)
C4 C5 C6 C27 -115.7(3)
O1 C6 C7 N2 -179.4(2)
C5 C6 C7 N2 65.0(3)
C27 C6 C7 N2 -57.4(3)
O1 C6 C7 C8 -0.9(3)
C5 C6 C7 C8 -116.5(3)
C27 C6 C7 C8 121.1(3)
N2 C7 C8 C9 1.4(4)
C6 C7 C8 C9 -177.1(2)
C7 C8 C9 C10 0.5(4)
C8 C9 C10 C11 -1.2(4)
C9 C10 C11 N2 0.1(5)
N3 C12 C13 C14 -0.8(5)
C12 C13 C14 C15 1.3(6)
C13 C14 C15 C16 -0.1(5)
C14 C15 C16 N3 -1.7(5)
C14 C15 C16 C17 176.0(3)
N1 C1 C17 O2 175.1(2)
C2 C1 C17 O2 -6.8(3)
N1 C1 C17 C18 -66.3(3)
C2 C1 C17 C18 111.9(3)
N1 C1 C17 C16 55.7(3)
C2 C1 C17 C16 -126.1(3)
N3 C16 C17 O2 -178.7(2)
C15 C16 C17 O2 3.6(4)
N3 C16 C17 C1 -63.3(3)
C15 C16 C17 C1 118.9(3)
N3 C16 C17 C18 57.7(3)
C15 C16 C17 C18 -120.1(3)
O2 C17 C18 N4 177.1(2)
C1 C17 C18 N4 63.1(3)
C16 C17 C18 N4 -59.7(3)
O2 C17 C18 C19 -1.9(4)
C1 C17 C18 C19 -115.8(3)
C16 C17 C18 C19 121.3(3)
N4 C18 C19 C20 0.0(5)
C17 C18 C19 C20 178.9(3)
C18 C19 C20 C21 1.1(6)
C19 C20 C21 C22 -0.9(6)
C20 C21 C22 N4 -0.4(5)
N5 C23 C24 C25 -2.1(5)
C23 C24 C25 C26 1.6(5)
C24 C25 C26 C27 0.4(5)
C25 C26 C27 N5 -2.0(5)
C25 C26 C27 C6 175.6(3)
O1 C6 C27 N5 -176.5(2)
C5 C6 C27 N5 -61.5(3)
C7 C6 C27 N5 61.2(3)
O1 C6 C27 C26 5.8(4)
C5 C6 C27 C26 120.8(3)
C7 C6 C27 C26 -116.4(3)
C2 C1 N1 C5 3.0(4)
C17 C1 N1 C5 -178.9(2)
C2 C1 N1 Fe1 -171.7(2)
C17 C1 N1 Fe1 6.5(3)
C4 C5 N1 C1 0.3(4)
C6 C5 N1 C1 -179.2(2)
C4 C5 N1 Fe1 174.9(2)
C6 C5 N1 Fe1 -4.5(3)
C8 C7 N2 C11 -2.4(4)
C6 C7 N2 C11 176.1(2)
C8 C7 N2 Fe1 174.6(2)
C6 C7 N2 Fe1 -6.9(3)
C10 C11 N2 C7 1.7(4)
C10 C11 N2 Fe1 -175.4(2)
C13 C12 N3 C16 -0.9(5)
C13 C12 N3 Fe1 177.7(3)
C15 C16 N3 C12 2.1(4)
C17 C16 N3 C12 -175.6(2)
C15 C16 N3 Fe1 -176.4(2)
C17 C16 N3 Fe1 5.8(3)
C19 C18 N4 C22 -1.3(4)
C17 C18 N4 C22 179.8(2)
C19 C18 N4 Fe1 177.0(2)
C17 C18 N4 Fe1 -1.9(3)
C21 C22 N4 C18 1.5(4)
C21 C22 N4 Fe1 -176.8(3)
C24 C23 N5 C27 0.5(5)
C24 C23 N5 Fe1 -176.5(2)
C26 C27 N5 C23 1.5(4)
C6 C27 N5 C23 -176.1(3)
C26 C27 N5 Fe1 178.5(2)
C6 C27 N5 Fe1 0.9(3)
C28 C29 O3 C30 175.5(5)
C31 C30 O3 C29 80.8(8)
C12 N3 Fe1 N5 -136.1(4)
C16 N3 Fe1 N5 42.5(6)
C12 N3 Fe1 N1 -141.0(2)
C16 N3 Fe1 N1 37.5(2)
C12 N3 Fe1 N2 -58.4(2)
C16 N3 Fe1 N2 120.2(2)
C12 N3 Fe1 N4 134.6(2)
C16 N3 Fe1 N4 -46.8(2)
C12 N3 Fe1 Br1 37.1(2)
C16 N3 Fe1 Br1 -144.4(2)
C23 N5 Fe1 N3 -148.1(4)
C27 N5 Fe1 N3 34.9(6)
C23 N5 Fe1 N1 -143.1(2)
C27 N5 Fe1 N1 39.9(2)
C23 N5 Fe1 N2 132.4(2)
C27 N5 Fe1 N2 -44.5(2)
C23 N5 Fe1 N4 -60.7(2)
C27 N5 Fe1 N4 122.3(2)
C23 N5 Fe1 Br1 38.7(2)
C27 N5 Fe1 Br1 -138.3(2)
C1 N1 Fe1 N3 -44.4(2)
C5 N1 Fe1 N3 141.1(2)
C1 N1 Fe1 N5 136.7(2)
C5 N1 Fe1 N5 -37.9(2)
C1 N1 Fe1 N2 -142.4(2)
C5 N1 Fe1 N2 43.1(2)
C1 N1 Fe1 N4 37.26(19)
C5 N1 Fe1 N4 -137.3(2)
C1 N1 Fe1 Br1 163.8(8)
C5 N1 Fe1 Br1 -10.7(11)
C7 N2 Fe1 N3 -119.86(19)
C11 N2 Fe1 N3 57.1(2)
C7 N2 Fe1 N5 48.10(19)
C11 N2 Fe1 N5 -134.9(2)
C7 N2 Fe1 N1 -37.05(19)
C11 N2 Fe1 N1 139.9(2)
C7 N2 Fe1 N4 -38.7(5)
C11 N2 Fe1 N4 138.3(4)
C7 N2 Fe1 Br1 139.76(18)
C11 N2 Fe1 Br1 -43.2(2)
C18 N4 Fe1 N3 44.8(2)
C22 N4 Fe1 N3 -137.0(2)
C18 N4 Fe1 N5 -122.9(2)
C22 N4 Fe1 N5 55.3(2)
C18 N4 Fe1 N1 -39.9(2)
C22 N4 Fe1 N1 138.4(2)
C18 N4 Fe1 N2 -38.2(5)
C22 N4 Fe1 N2 140.0(3)
C18 N4 Fe1 Br1 143.35(19)
C22 N4 Fe1 Br1 -38.4(2)
